data_7118444
loop_
_publ_author_name
'Rayner, Peter J.'
'Smith, Joshua C.'
'Denneval, Charline'
'O'Brien, Peter'
'Clarke, Paul A.'
'Horan, Richard A. J.'

_publ_section_title
;
 Mechanistic interrogation of the asymmetric lithiation-trapping of
 N-thiopivaloyl azetidine and pyrrolidine.
;
_journal_issue 7
_journal_name_full 'Chemical communications (Cambridge, England)'
_journal_page_first 1354
_journal_page_last 1357
_journal_paper_doi 10.1039/c5cc08690f
_journal_volume 52
_journal_year 2016
_chemical_formula_moiety 'C15 H21 N O S'
_chemical_formula_sum 'C15 H21 N O S'
_chemical_formula_weight 263.39
_chemical_name_systematic
;
 ? 
;
_space_group_crystal_system monoclinic
_space_group_IT_number 14
_space_group_name_Hall '-P 2yn'
_space_group_name_H-M_alt 'P 1 21/n 1'
_symmetry_space_group_name_Hall '-P 2yn'
_symmetry_space_group_name_H-M 'P 1 21/n 1'
_atom_sites_solution_hydrogens geom
_atom_sites_solution_primary iterative
_atom_sites_solution_secondary difmap
_audit_creation_date 2012-12-20
_audit_creation_method
;
  Olex2 1.2
  (compiled Dec  5 2012 16:17:34, GUI svn.r4385)
;
_audit_update_record
;
2015-08-05 deposited with the CCDC.
2015-11-24 downloaded from the CCDC.
;
_cell_angle_alpha 90.00
_cell_angle_beta 100.4273(12)
_cell_angle_gamma 90.00
_cell_formula_units_Z 4
_cell_length_a 8.24752(10)
_cell_length_b 12.75550(14)
_cell_length_c 13.60131(17)
_cell_measurement_reflns_used 9517
_cell_measurement_temperature 110.05(10)
_cell_measurement_theta_max 29.9654
_cell_measurement_theta_min 2.9701
_cell_volume 1407.24(3)
_computing_cell_refinement
;
CrysAlisPro, Agilent Technologies,
Version 1.171.36.21 (release 14-08-2012 CrysAlis171 .NET)
(compiled Sep 14 2012,17:21:16)
;
_computing_data_collection
;
CrysAlisPro, Agilent Technologies,
Version 1.171.36.21 (release 14-08-2012 CrysAlis171 .NET)
(compiled Sep 14 2012,17:21:16)
;
_computing_data_reduction
;
CrysAlisPro, Agilent Technologies,
Version 1.171.36.21 (release 14-08-2012 CrysAlis171 .NET)
(compiled Sep 14 2012,17:21:16)
;
_computing_molecular_graphics
;
O. V. Dolomanov, L. J. Bourhis, R. J. Gildea, J. A. K. Howard and H. Puschmann,
OLEX2: a complete structure solution, refinement and analysis program.
J. Appl. Cryst. (2009). 42, 339-341.
;
_computing_publication_material
;
O. V. Dolomanov, L. J. Bourhis, R. J. Gildea, J. A. K. Howard and H. Puschmann,
OLEX2: a complete structure solution, refinement and analysis program.
J. Appl. Cryst. (2009). 42, 339-341.
;
_computing_structure_refinement
;
SHELXL, G.M. Sheldrick, Acta Cryst.
(2008). A64, 112-122
;
_computing_structure_solution 'SUPERFLIP, J. Appl. Cryst. (2007) 40, 786-790'
_diffrn_ambient_temperature 110.05(10)
_diffrn_detector_area_resol_mean 16.1450
_diffrn_measured_fraction_theta_full 0.9960
_diffrn_measured_fraction_theta_max 0.9884
_diffrn_measurement_details
;
  1 omega  -97.00   31.00   1.0000   25.0000
omega____ theta____ kappa____ phi______ frames
    -      -25.0740    0.0000  -30.0000 128

  2 omega  -60.00   19.00   1.0000   25.0000
omega____ theta____ kappa____ phi______ frames
    -      -25.0740   97.0000  -44.0000 79

  3 omega   64.00  102.00   1.0000   25.0000
omega____ theta____ kappa____ phi______ frames
    -       26.3240  178.0000  150.0000 38

  4 omega  -94.00   -4.00   1.0000   25.0000
omega____ theta____ kappa____ phi______ frames
    -      -25.0740  -57.0000  150.0000 90

  5 omega -102.00  -34.00   1.0000   25.0000
omega____ theta____ kappa____ phi______ frames
    -      -25.0740  178.0000   30.0000 68

  6 omega  -95.00  -70.00   1.0000   25.0000
omega____ theta____ kappa____ phi______ frames
    -      -25.0740  -77.0000   30.0000 25

  7 omega  -95.00    5.00   1.0000   25.0000
omega____ theta____ kappa____ phi______ frames
    -      -25.0740  -77.0000  -90.0000 100
;
_diffrn_measurement_device_type 'SuperNova, Single source at offset), Eos'
_diffrn_measurement_method '\w scans'
_diffrn_orient_matrix_UB_11 0.0138358000
_diffrn_orient_matrix_UB_12 -0.0540225000
_diffrn_orient_matrix_UB_13 -0.0077575000
_diffrn_orient_matrix_UB_21 -0.0460594000
_diffrn_orient_matrix_UB_22 0.0038465000
_diffrn_orient_matrix_UB_23 -0.0492253000
_diffrn_orient_matrix_UB_31 0.0730132000
_diffrn_orient_matrix_UB_32 0.0126909000
_diffrn_orient_matrix_UB_33 -0.0180961000
_diffrn_radiation_monochromator mirror
_diffrn_radiation_type 'Mo K\a'
_diffrn_radiation_wavelength 0.71073
_diffrn_reflns_av_R_equivalents 0.0275
_diffrn_reflns_av_unetI/netI 0.0241
_diffrn_reflns_limit_h_max 11
_diffrn_reflns_limit_h_min -11
_diffrn_reflns_limit_k_max 17
_diffrn_reflns_limit_k_min -17
_diffrn_reflns_limit_l_max 19
_diffrn_reflns_limit_l_min -19
_diffrn_reflns_number 15785
_diffrn_reflns_theta_full 29.97
_diffrn_reflns_theta_max 30.03
_diffrn_reflns_theta_min 2.98
_diffrn_source 'SuperNova (Mo) X-ray Source'
_exptl_absorpt_coefficient_mu 0.219
_exptl_absorpt_correction_T_max 0.981
_exptl_absorpt_correction_T_min 0.969
_exptl_absorpt_correction_type analytical
_exptl_absorpt_process_details
;
CrysAlisPro, Agilent Technologies,
Version 1.171.36.21 (release 14-08-2012 CrysAlis171 .NET)
(compiled Sep 14 2012,17:21:16)
Analytical numeric absorption correction using a multifaceted crystal
model based on expressions derived by R.C. Clark & J.S. Reid.
(Clark, R. C. & Reid, J. S. (1995). Acta Cryst. A51, 887-897)
;
_exptl_crystal_colour 'clear colourless'
_exptl_crystal_colour_lustre clear
_exptl_crystal_colour_primary colourless
_exptl_crystal_density_diffrn 1.243
_exptl_crystal_density_method 'not measured'
_exptl_crystal_description block
_exptl_crystal_F_000 568
_exptl_crystal_recrystallization_method 'Re-crystallisation from solvent: Chloroform/pentane'
_exptl_crystal_size_max 0.1998
_exptl_crystal_size_mid 0.1883
_exptl_crystal_size_min 0.1512
_refine_diff_density_max 0.453
_refine_diff_density_min -0.225
_refine_diff_density_rms 0.048
_refine_ls_extinction_method none
_refine_ls_goodness_of_fit_ref 1.038
_refine_ls_hydrogen_treatment mixed
_refine_ls_matrix_type full
_refine_ls_number_parameters 170
_refine_ls_number_reflns 4109
_refine_ls_number_restraints 0
_refine_ls_restrained_S_all 1.038
_refine_ls_R_factor_all 0.0377
_refine_ls_R_factor_gt 0.0330
_refine_ls_shift/su_max 0.002
_refine_ls_shift/su_mean 0.000
_refine_ls_structure_factor_coef Fsqd
_refine_ls_weighting_details 'calc w=1/[\s^2^(Fo^2^)+(0.0386P)^2^+0.5714P] where P=(Fo^2^+2Fc^2^)/3'
_refine_ls_weighting_scheme calc
_refine_ls_wR_factor_gt 0.0841
_refine_ls_wR_factor_ref 0.0879
_reflns_number_gt 3647
_reflns_number_total 4109
_reflns_threshold_expression >2sigma(I)
_cod_data_source_file c5cc08690f2.cif
_cod_data_source_block pac1201
_cod_database_code 7118444
_chemical_oxdiff_formula 'C15 H21 N1 O1 S1'
_chemical_oxdiff_usercomment 'Joshua jcs-1-25-1'
_reflns_odcompleteness_completeness 99.60
_reflns_odcompleteness_iscentric 1
_reflns_odcompleteness_theta 29.97
_olex2_refinement_description
;
1. Fixed Uiso
 At 1.2 times of:
  H9 of C9, H8 of C8, H7 of C7, H3 of C3, H4 of C4, {H2A,H2B} of C2, H6 of C6,
   H10 of C10, {H1A,H1B} of C1
 At 1.5 times of:
  {H15A,H15B,H15C} of C15, {H14A,H14B,H14C} of C14, {H13A,H13B,H13C} of C13
2.a Ternary CH refined with riding coordinates:
 C3(H3), C4(H4)
2.b Secondary CH2 refined with riding coordinates:
 C2(H2A,H2B), C1(H1A,H1B)
2.c Aromatic/amide H refined with riding coordinates:
 C6(H6), C10(H10), C9(H9), C7(H7), C8(H8)
2.d Idealised Me refined as rotating group:
 C14(H14A,H14B,H14C), C15(H15A,H15B,H15C), C13(H13A,H13B,H13C)
;

loop_
_space_group_symop_id
_space_group_symop_operation_xyz
1 'x, y, z'
2 '-x+1/2, y+1/2, -z+1/2'
3 '-x, -y, -z'
4 'x-1/2, -y-1/2, z-1/2'

loop_
_atom_site_label
_atom_site_type_symbol
_atom_site_fract_x
_atom_site_fract_y
_atom_site_fract_z
_atom_site_U_iso_or_equiv
_atom_site_adp_type
_atom_site_occupancy
_atom_site_symmetry_multiplicity
_atom_site_calc_flag
_atom_site_refinement_flags
S1 S 0.59453(3) 0.25962(2) 1.038922(19) 0.01721(8) Uani 1 1 d .
O1 O 0.39064(9) 0.52442(6) 0.83367(6) 0.01892(16) Uani 1 1 d .
N1 N 0.37801(10) 0.30125(6) 0.87977(6) 0.01258(16) Uani 1 1 d .
C12 C 0.26019(12) 0.19760(8) 1.00353(7) 0.01506(18) Uani 1 1 d .
C11 C 0.40248(12) 0.25663(7) 0.96894(7) 0.01263(18) Uani 1 1 d .
C5 C 0.68166(12) 0.50676(7) 0.81885(7) 0.01327(18) Uani 1 1 d .
C3 C 0.50182(12) 0.35213(7) 0.82923(7) 0.01288(17) Uani 1 1 d .
H3 H 0.6046 0.3094 0.8343 0.015 Uiso 1 1 calc R
C4 C 0.53820(11) 0.46550(8) 0.86282(7) 0.01291(17) Uani 1 1 d .
H4 H 0.5691 0.4669 0.9374 0.015 Uiso 1 1 calc R
C2 C 0.38383(13) 0.33618(8) 0.72775(7) 0.01567(19) Uani 1 1 d .
H2A H 0.3533 0.4020 0.6905 0.019 Uiso 1 1 calc R
H2B H 0.4219 0.2826 0.6844 0.019 Uiso 1 1 calc R
C6 C 0.65827(14) 0.55883(8) 0.72766(8) 0.0190(2) Uani 1 1 d .
H6 H 0.5497 0.5719 0.6926 0.023 Uiso 1 1 calc R
C10 C 0.84170(13) 0.48843(8) 0.86980(9) 0.0187(2) Uani 1 1 d .
H10 H 0.8586 0.4527 0.9321 0.022 Uiso 1 1 calc R
C1 C 0.25173(12) 0.29613(8) 0.78575(7) 0.01480(18) Uani 1 1 d .
H1A H 0.1582 0.3450 0.7847 0.018 Uiso 1 1 calc R
H1B H 0.2123 0.2243 0.7671 0.018 Uiso 1 1 calc R
C14 C 0.25691(14) 0.08593(8) 0.96017(8) 0.0195(2) Uani 1 1 d .
H14A H 0.2377 0.0896 0.8870 0.029 Uiso 1 1 calc R
H14B H 0.1682 0.0457 0.9815 0.029 Uiso 1 1 calc R
H14C H 0.3628 0.0515 0.9844 0.029 Uiso 1 1 calc R
C9 C 0.97664(14) 0.52213(9) 0.82997(10) 0.0260(2) Uani 1 1 d .
H9 H 1.0854 0.5102 0.8653 0.031 Uiso 1 1 calc R
C15 C 0.28916(16) 0.18968(9) 1.11793(8) 0.0232(2) Uani 1 1 d .
H15A H 0.3933 0.1531 1.1418 0.035 Uiso 1 1 calc R
H15B H 0.1984 0.1506 1.1383 0.035 Uiso 1 1 calc R
H15C H 0.2943 0.2603 1.1468 0.035 Uiso 1 1 calc R
C7 C 0.79373(17) 0.59196(9) 0.68748(9) 0.0263(3) Uani 1 1 d .
H7 H 0.7774 0.6274 0.6250 0.032 Uiso 1 1 calc R
C8 C 0.95187(16) 0.57314(10) 0.73867(10) 0.0294(3) Uani 1 1 d .
H8 H 1.0440 0.5954 0.7110 0.035 Uiso 1 1 calc R
C13 C 0.09335(13) 0.25243(9) 0.96957(9) 0.0207(2) Uani 1 1 d .
H13A H 0.1023 0.3261 0.9902 0.031 Uiso 1 1 calc R
H13B H 0.0089 0.2178 1.0003 0.031 Uiso 1 1 calc R
H13C H 0.0626 0.2483 0.8966 0.031 Uiso 1 1 calc R
H1 H 0.401(2) 0.5815(14) 0.8663(13) 0.036(4) Uiso 1 1 d .

loop_
_atom_site_aniso_label
_atom_site_aniso_U_11
_atom_site_aniso_U_22
_atom_site_aniso_U_33
_atom_site_aniso_U_23
_atom_site_aniso_U_13
_atom_site_aniso_U_12
S1 0.01616(12) 0.01949(13) 0.01407(12) -0.00083(9) -0.00241(9) 0.00219(9)
O1 0.0121(3) 0.0157(3) 0.0284(4) -0.0046(3) 0.0021(3) 0.0025(3)
N1 0.0118(3) 0.0136(4) 0.0117(4) -0.0001(3) 0.0005(3) -0.0026(3)
C12 0.0183(4) 0.0131(4) 0.0146(4) -0.0004(3) 0.0050(3) -0.0011(3)
C11 0.0150(4) 0.0102(4) 0.0124(4) -0.0017(3) 0.0019(3) 0.0007(3)
C5 0.0132(4) 0.0107(4) 0.0166(4) -0.0024(3) 0.0046(3) -0.0012(3)
C3 0.0133(4) 0.0131(4) 0.0127(4) 0.0000(3) 0.0033(3) -0.0017(3)
C4 0.0110(4) 0.0132(4) 0.0146(4) -0.0008(3) 0.0025(3) -0.0001(3)
C2 0.0187(4) 0.0158(4) 0.0123(4) 0.0000(3) 0.0022(3) -0.0030(4)
C6 0.0243(5) 0.0141(4) 0.0187(5) -0.0002(4) 0.0045(4) -0.0021(4)
C10 0.0137(4) 0.0191(5) 0.0233(5) -0.0018(4) 0.0031(4) -0.0005(4)
C1 0.0140(4) 0.0183(4) 0.0110(4) 0.0002(3) -0.0007(3) -0.0017(3)
C14 0.0233(5) 0.0140(4) 0.0221(5) -0.0011(4) 0.0065(4) -0.0023(4)
C9 0.0147(5) 0.0241(5) 0.0409(7) -0.0096(5) 0.0096(5) -0.0033(4)
C15 0.0337(6) 0.0225(5) 0.0153(5) 0.0016(4) 0.0091(4) -0.0040(4)
C7 0.0417(7) 0.0172(5) 0.0241(6) -0.0017(4) 0.0172(5) -0.0087(5)
C8 0.0310(6) 0.0226(5) 0.0417(7) -0.0120(5) 0.0252(6) -0.0130(5)
C13 0.0176(5) 0.0215(5) 0.0249(5) 0.0010(4) 0.0088(4) 0.0009(4)

loop_
_atom_type_symbol
_atom_type_description
_atom_type_scat_dispersion_real
_atom_type_scat_dispersion_imag
_atom_type_scat_source
C C 0.0033 0.0016 'International Tables Vol C Tables 4.2.6.8 and 6.1.1.4'
H H 0.0000 0.0000 'International Tables Vol C Tables 4.2.6.8 and 6.1.1.4'
N N 0.0061 0.0033 'International Tables Vol C Tables 4.2.6.8 and 6.1.1.4'
O O 0.0106 0.0060 'International Tables Vol C Tables 4.2.6.8 and 6.1.1.4'
S S 0.1246 0.1234 'International Tables Vol C Tables 4.2.6.8 and 6.1.1.4'

loop_
_exptl_crystal_face_index_h
_exptl_crystal_face_index_k
_exptl_crystal_face_index_l
_exptl_crystal_face_perp_dist
_exptl_oxdiff_crystal_face_indexfrac_h
_exptl_oxdiff_crystal_face_indexfrac_k
_exptl_oxdiff_crystal_face_indexfrac_l
_exptl_oxdiff_crystal_face_x
_exptl_oxdiff_crystal_face_y
_exptl_oxdiff_crystal_face_z
1 0 1 0.0530 0.9992 0.0011 1.0014 0.0060 -0.0953 0.0548
0 1 0 0.0836 -0.0007 0.9991 -0.0010 -0.0540 0.0039 0.0126
-1 -2 1 0.0730 -0.9998 -1.9993 1.0032 0.0864 -0.0110 -0.1165
-1 0 1 0.0870 -1.0012 -0.0011 1.0011 -0.0216 -0.0032 -0.0912
0 1 -2 0.0549 0.0013 0.9991 -2.0036 -0.0384 0.1024 0.0490
1 -2 -2 0.0838 1.0035 -1.9971 -2.0004 0.1373 0.0446 0.0841
-1 -1 0 0.0537 -0.9995 -1.0002 0.0009 0.0402 0.0421 -0.0857
0 1 1 0.0657 -0.0017 0.9991 1.0003 -0.0618 -0.0453 -0.0055

loop_
_geom_angle_atom_site_label_1
_geom_angle_atom_site_label_2
_geom_angle_atom_site_label_3
_geom_angle
C11 N1 C3 127.69(8)
C11 N1 C1 137.05(8)
C3 N1 C1 93.10(7)
C11 C12 C14 107.29(8)
C11 C12 C13 112.09(8)
C15 C12 C11 110.80(8)
C15 C12 C14 108.44(9)
C15 C12 C13 107.53(9)
C13 C12 C14 110.66(9)
N1 C11 S1 118.54(7)
N1 C11 C12 119.56(8)
C12 C11 S1 121.78(7)
C6 C5 C4 121.79(9)
C6 C5 C10 119.31(9)
C10 C5 C4 118.85(9)
N1 C3 C4 112.97(8)
N1 C3 C2 88.93(7)
C4 C3 C2 116.57(8)
O1 C4 C5 113.34(8)
O1 C4 C3 107.71(8)
C5 C4 C3 109.62(8)
C1 C2 C3 88.61(7)
C5 C6 C7 120.19(11)
C9 C10 C5 120.44(11)
N1 C1 C2 88.62(7)
C8 C9 C10 119.74(11)
C8 C7 C6 119.93(11)
C9 C8 C7 120.38(10)

loop_
_geom_bond_atom_site_label_1
_geom_bond_atom_site_label_2
_geom_bond_distance
S1 C11 1.6943(10)
O1 C4 1.4243(12)
N1 C11 1.3217(12)
N1 C3 1.4801(12)
N1 C1 1.4974(12)
C12 C11 1.5380(14)
C12 C14 1.5400(14)
C12 C15 1.5342(15)
C12 C13 1.5382(15)
C5 C4 1.5135(13)
C5 C6 1.3893(14)
C5 C10 1.3950(14)
C3 C4 1.5297(13)
C3 C2 1.5515(13)
C2 C1 1.5432(14)
C6 C7 1.3951(16)
C10 C9 1.3911(16)
C9 C8 1.384(2)
C7 C8 1.384(2)

loop_
_geom_hbond_atom_site_label_D
_geom_hbond_atom_site_label_H
_geom_hbond_atom_site_label_A
_geom_hbond_distance_DH
_geom_hbond_distance_HA
_geom_hbond_distance_DA
_geom_hbond_angle_DHA
_geom_hbond_site_symmetry_A
O1 H1 S1 0.849(18) 2.399(18) 3.2449(8) 174.6(15) 3_667
